data_7022313
loop_
_publ_author_name
'Basu Baul, Tushar S.'
'Kundu, Sajal'
'Mitra, Sivaprasad'
'H\"opfl, Herbert'
'Tiekink, Edward R. T.'
'Linden, Anthony'

_publ_section_title
;
 The influence of counter ion and ligand methyl substitution on the
 solid-state structures and photophysical properties of mercury(II)
 complexes with (E)-N-(pyridin-2-ylmethylidene)arylamines.
;
_journal_issue 5
_journal_name_full 'Dalton transactions (Cambridge, England : 2003)'
_journal_page_first 1905
_journal_page_last 1920
_journal_paper_doi 10.1039/c2dt32283h
_journal_volume 42
_journal_year 2013
_chemical_formula_moiety 'C13 H12 Hg N4 O6'
_chemical_formula_sum 'C13 H12 Hg N4 O6'
_chemical_formula_weight 520.76
_chemical_name_systematic
;
?
;
_space_group_IT_number 14
_symmetry_cell_setting monoclinic
_symmetry_Int_Tables_number 14
_symmetry_space_group_name_Hall '-P 2ybc'
_symmetry_space_group_name_H-M 'P 1 21/c 1'
_atom_sites_solution_hydrogens geom
_atom_sites_solution_primary heavy
_atom_sites_solution_secondary difmap
_audit_creation_date 10-03-09
_audit_creation_method SHELXL-97
_cell_angle_alpha 90.00
_cell_angle_beta 97.2161(11)
_cell_angle_gamma 90.00
_cell_formula_units_Z 4
_cell_length_a 10.6101(2)
_cell_length_b 14.2146(2)
_cell_length_c 10.3608(2)
_cell_measurement_reflns_used 93796
_cell_measurement_temperature 160(1)
_cell_measurement_theta_max 30.0
_cell_measurement_theta_min 2.0
_cell_volume 1550.22(5)
_computing_cell_refinement 'DENZO-SMN (Otwinowski & Minor, 1997)'
_computing_data_collection 'COLLECT (Nonius, 2000)'
_computing_data_reduction 'DENZO-SMN and SCALEPACK (Otwinowski & Minor, 1997)'
_computing_molecular_graphics 'ORTEPII (Johnson, 1976)'
_computing_publication_material 'SHELXL97 and PLATON (Spek, 2006)'
_computing_structure_refinement 'SHELXL97 (Sheldrick, 1997)'
_computing_structure_solution 'DIRDIF94 (Beurskens et al., 1994)'
_diffrn_ambient_temperature 160(1)
_diffrn_detector '65 mm CCD camera on \k goniostat'
_diffrn_detector_area_resol_mean 9
_diffrn_measured_fraction_theta_full 0.997
_diffrn_measured_fraction_theta_max 0.997
_diffrn_measurement_device_type 'Nonius KappaCCD area-detector diffractometer'
_diffrn_measurement_method '\f and \w scans with \k offsets'
_diffrn_radiation_monochromator 'horizontally mounted graphite crystal'
_diffrn_radiation_source 'Nonius FR590 sealed tube generator'
_diffrn_radiation_type 'Mo K\a'
_diffrn_radiation_wavelength 0.71073
_diffrn_reflns_av_R_equivalents 0.0802
_diffrn_reflns_av_sigmaI/netI 0.0323
_diffrn_reflns_limit_h_max 14
_diffrn_reflns_limit_h_min -14
_diffrn_reflns_limit_k_max 19
_diffrn_reflns_limit_k_min -19
_diffrn_reflns_limit_l_max 14
_diffrn_reflns_limit_l_min -14
_diffrn_reflns_number 42486
_diffrn_reflns_theta_full 30.01
_diffrn_reflns_theta_max 30.01
_diffrn_reflns_theta_min 2.45
_diffrn_standards_decay_% 0
_diffrn_standards_number 0
_exptl_absorpt_coefficient_mu 9.989
_exptl_absorpt_correction_T_max 0.388
_exptl_absorpt_correction_T_min 0.145
_exptl_absorpt_correction_type multi-scan
_exptl_absorpt_process_details '(Blessing, 1995)'
_exptl_crystal_colour colourless
_exptl_crystal_density_diffrn 2.231
_exptl_crystal_density_method 'not measured'
_exptl_crystal_description needle
_exptl_crystal_F_000 984
_exptl_crystal_size_max 0.30
_exptl_crystal_size_mid 0.13
_exptl_crystal_size_min 0.10
_refine_diff_density_max 2.037
_refine_diff_density_min -1.600
_refine_diff_density_rms 0.146
_refine_ls_extinction_coef 0.00101(17)
_refine_ls_extinction_expression Fc^*^=kFc[1+0.001xFc^2^\l^3^/sin(2\q)]^-1/4^
_refine_ls_extinction_method SHELXL
_refine_ls_goodness_of_fit_ref 1.042
_refine_ls_hydrogen_treatment constr
_refine_ls_matrix_type full
_refine_ls_number_parameters 219
_refine_ls_number_reflns 4501
_refine_ls_number_restraints 0
_refine_ls_restrained_S_all 1.042
_refine_ls_R_factor_all 0.0418
_refine_ls_R_factor_gt 0.0305
_refine_ls_shift/su_max 0.001
_refine_ls_shift/su_mean 0.000
_refine_ls_structure_factor_coef Fsqd
_refine_ls_weighting_details 'w=1/[\s^2^(Fo^2^)+(0.0300P)^2^+4.0441P] where P=(Fo^2^+2Fc^2^)/3'
_refine_ls_weighting_scheme calc
_refine_ls_wR_factor_gt 0.0689
_refine_ls_wR_factor_ref 0.0741
_reflns_number_gt 3755
_reflns_number_total 4503
_reflns_threshold_expression 'I > 2\s(I)'
_cod_data_source_file c2dt32283h.txt
_cod_data_source_block 9
_cod_database_code 7022313

loop_
_symmetry_equiv_pos_as_xyz
'x, y, z'
'-x, y+1/2, -z+1/2'
'-x, -y, -z'
'x, -y-1/2, z-1/2'

loop_
_atom_site_label
_atom_site_type_symbol
_atom_site_fract_x
_atom_site_fract_y
_atom_site_fract_z
_atom_site_U_iso_or_equiv
_atom_site_adp_type
_atom_site_occupancy
_atom_site_symmetry_multiplicity
_atom_site_calc_flag
_atom_site_refinement_flags
Hg1 Hg 0.226343(14) 0.242984(10) 0.163102(15) 0.02756(7) Uani 1 1 d .
O1 O 0.0250(3) 0.2473(2) 0.0032(3) 0.0353(7) Uani 1 1 d .
O2 O 0.1904(3) 0.2920(3) -0.0825(3) 0.0400(7) Uani 1 1 d .
O3 O 0.0060(3) 0.2864(2) -0.1998(3) 0.0376(7) Uani 1 1 d .
O4 O 0.1635(3) 0.3788(2) 0.2275(3) 0.0383(7) Uani 1 1 d .
O5 O 0.3646(4) 0.3860(3) 0.2889(5) 0.0699(13) Uani 1 1 d .
O6 O 0.2423(5) 0.4994(3) 0.3356(4) 0.0620(11) Uani 1 1 d .
N1 N 0.2162(3) 0.0872(2) 0.1535(3) 0.0292(7) Uani 1 1 d .
N2 N 0.4253(3) 0.1898(2) 0.1150(3) 0.0303(7) Uani 1 1 d .
N3 N 0.0716(3) 0.2759(2) -0.0943(3) 0.0291(7) Uani 1 1 d .
N4 N 0.2601(4) 0.4230(3) 0.2860(4) 0.0394(9) Uani 1 1 d .
C1 C 0.3252(4) 0.0413(3) 0.1396(4) 0.0277(8) Uani 1 1 d .
C2 C 0.3298(4) -0.0557(3) 0.1328(4) 0.0339(9) Uani 1 1 d .
H2 H 0.4081 -0.0869 0.1273 0.041 Uiso 1 1 calc R
C3 C 0.2191(4) -0.1068(3) 0.1341(4) 0.0350(9) Uani 1 1 d .
H3 H 0.2198 -0.1734 0.1264 0.042 Uiso 1 1 calc R
C4 C 0.1082(5) -0.0601(3) 0.1468(5) 0.0379(10) Uani 1 1 d .
H4 H 0.0313 -0.0941 0.1485 0.045 Uiso 1 1 calc R
C5 C 0.1094(4) 0.0375(3) 0.1570(5) 0.0357(9) Uani 1 1 d .
H5 H 0.0327 0.0697 0.1668 0.043 Uiso 1 1 calc R
C6 C 0.4359(4) 0.1005(3) 0.1231(4) 0.0304(8) Uani 1 1 d .
H6 H 0.5161 0.0720 0.1184 0.036 Uiso 1 1 calc R
C7 C 0.5291(4) 0.2485(3) 0.0880(4) 0.0273(8) Uani 1 1 d .
C8 C 0.6554(4) 0.2270(3) 0.1279(4) 0.0299(8) Uani 1 1 d .
H8 H 0.6770 0.1713 0.1764 0.036 Uiso 1 1 calc R
C9 C 0.7494(4) 0.2867(3) 0.0972(4) 0.0319(9) Uani 1 1 d .
H9 H 0.8356 0.2714 0.1256 0.038 Uiso 1 1 calc R
C10 C 0.7221(4) 0.3688(3) 0.0256(4) 0.0325(9) Uani 1 1 d .
C11 C 0.5946(4) 0.3887(3) -0.0142(5) 0.0384(10) Uani 1 1 d .
H11 H 0.5732 0.4439 -0.0638 0.046 Uiso 1 1 calc R
C12 C 0.4978(4) 0.3303(3) 0.0162(5) 0.0366(10) Uani 1 1 d .
H12 H 0.4115 0.3457 -0.0114 0.044 Uiso 1 1 calc R
C13 C 0.8257(5) 0.4336(3) -0.0063(5) 0.0416(11) Uani 1 1 d .
H131 H 0.8422 0.4226 -0.0960 0.062 Uiso 1 1 calc R
H132 H 0.9032 0.4216 0.0534 0.062 Uiso 1 1 calc R
H133 H 0.7991 0.4991 0.0031 0.062 Uiso 1 1 calc R

loop_
_atom_site_aniso_label
_atom_site_aniso_U_11
_atom_site_aniso_U_22
_atom_site_aniso_U_33
_atom_site_aniso_U_23
_atom_site_aniso_U_13
_atom_site_aniso_U_12
Hg1 0.02707(10) 0.02608(10) 0.02995(10) -0.00168(6) 0.00523(6) 0.00048(5)
O1 0.0326(16) 0.0445(19) 0.0304(16) 0.0027(12) 0.0105(13) -0.0011(12)
O2 0.0318(16) 0.056(2) 0.0324(16) 0.0068(15) 0.0039(13) -0.0085(15)
O3 0.0364(17) 0.0454(18) 0.0291(15) 0.0019(14) -0.0030(13) -0.0017(14)
O4 0.0401(18) 0.0303(15) 0.0441(18) -0.0095(13) 0.0036(14) -0.0020(13)
O5 0.038(2) 0.080(3) 0.090(3) -0.026(3) 0.003(2) -0.015(2)
O6 0.104(3) 0.0343(19) 0.046(2) -0.0146(16) 0.006(2) -0.015(2)
N1 0.0296(18) 0.0293(17) 0.0297(18) -0.0008(14) 0.0077(14) -0.0024(13)
N2 0.0283(17) 0.0302(17) 0.0331(18) 0.0022(14) 0.0060(14) -0.0037(13)
N3 0.0311(18) 0.0273(16) 0.0291(17) -0.0017(14) 0.0039(14) -0.0015(14)
N4 0.048(2) 0.036(2) 0.034(2) -0.0019(17) 0.0068(18) -0.0139(17)
C1 0.031(2) 0.0253(18) 0.0267(19) -0.0002(15) 0.0034(16) -0.0011(15)
C2 0.041(2) 0.031(2) 0.031(2) 0.0002(17) 0.0076(18) 0.0035(17)
C3 0.046(3) 0.0241(19) 0.035(2) 0.0004(16) 0.006(2) -0.0027(17)
C4 0.043(3) 0.028(2) 0.044(3) -0.0045(19) 0.011(2) -0.0110(18)
C5 0.032(2) 0.034(2) 0.042(2) -0.0041(19) 0.0095(19) -0.0039(17)
C6 0.030(2) 0.031(2) 0.031(2) -0.0004(16) 0.0033(17) 0.0020(16)
C7 0.0275(19) 0.0265(19) 0.029(2) -0.0035(15) 0.0094(16) -0.0013(14)
C8 0.028(2) 0.0278(18) 0.034(2) 0.0035(17) 0.0047(17) 0.0043(15)
C9 0.029(2) 0.032(2) 0.035(2) -0.0004(18) 0.0072(17) 0.0011(17)
C10 0.033(2) 0.032(2) 0.034(2) -0.0009(17) 0.0081(18) 0.0004(16)
C11 0.036(2) 0.033(2) 0.047(3) 0.010(2) 0.006(2) 0.0006(17)
C12 0.029(2) 0.032(2) 0.048(3) 0.0098(19) 0.0034(19) 0.0044(16)
C13 0.038(2) 0.037(2) 0.052(3) 0.006(2) 0.011(2) -0.0038(19)

loop_
_atom_type_symbol
_atom_type_description
_atom_type_number_in_cell
_atom_type_scat_dispersion_real
_atom_type_scat_dispersion_imag
_atom_type_scat_source
C C 52 0.0033 0.0016
; International Tables for Crystallography (1992).
Vol. C, Tables 4.2.6.8 and 6.1.1.4
;
H H 48 0.0000 0.0000
; International Tables for Crystallography (1992).
Vol. C, Tables 4.2.6.8 and 6.1.1.4
;
Hg Hg 4 -2.3894 9.2266
; International Tables for Crystallography (1992).
Vol. C, Tables 4.2.6.8 and 6.1.1.4
;
N N 16 0.0061 0.0033
; International Tables for Crystallography (1992).
Vol. C, Tables 4.2.6.8 and 6.1.1.4
;
O O 24 0.0106 0.0060
; International Tables for Crystallography (1992).
Vol. C, Tables 4.2.6.8 and 6.1.1.4
;

loop_
_geom_angle_atom_site_label_1
_geom_angle_atom_site_label_2
_geom_angle_atom_site_label_3
_geom_angle
_geom_angle_site_symmetry_1
_geom_angle_site_symmetry_3
O4 Hg1 N1 152.22(12) . .
O4 Hg1 N2 131.90(12) . .
N1 Hg1 N2 73.13(12) . .
O4 Hg1 O1 85.03(11) . .
N1 Hg1 O1 87.86(11) . .
N2 Hg1 O1 125.05(11) . .
O4 Hg1 O2 92.82(12) . .
N1 Hg1 O2 102.81(12) . .
N2 Hg1 O2 84.53(11) . .
O1 Hg1 O2 49.52(10) . .
O4 Hg1 O5 50.35(12) . .
N1 Hg1 O5 141.44(14) . .
N2 Hg1 O5 84.14(12) . .
O1 Hg1 O5 130.57(13) . .
O2 Hg1 O5 105.59(13) . .
O4 Hg1 O2 77.41(12) . 4_566
N1 Hg1 O2 81.42(11) . 4_566
N2 Hg1 O2 112.33(11) . 4_566
O1 Hg1 O2 115.03(10) . 4_566
O2 Hg1 O2 163.04(13) . 4_566
O5 Hg1 O2 78.99(13) . 4_566
O4 Hg1 O3 71.46(11) . 4_566
N1 Hg1 O3 80.87(11) . 4_566
N2 Hg1 O3 148.52(11) . 4_566
O1 Hg1 O3 70.12(9) . 4_566
O2 Hg1 O3 118.94(9) . 4_566
O5 Hg1 O3 106.81(11) . 4_566
O2 Hg1 O3 44.93(9) 4_566 4_566
N3 O1 Hg1 98.6(2) . .
N3 O2 Hg1 93.8(2) . .
N3 O2 Hg1 97.5(2) . 4_565
Hg1 O2 Hg1 149.38(16) . 4_565
N3 O3 Hg1 91.0(2) . 4_565
N4 O4 Hg1 108.7(3) . .
N4 O5 Hg1 83.0(3) . .
C5 N1 C1 119.1(4) . .
C5 N1 Hg1 124.2(3) . .
C1 N1 Hg1 116.7(3) . .
C6 N2 C7 121.8(4) . .
C6 N2 Hg1 112.3(3) . .
C7 N2 Hg1 125.8(3) . .
O3 N3 O1 121.5(4) . .
O3 N3 O2 120.4(3) . .
O1 N3 O2 118.1(4) . .
O5 N4 O6 123.9(4) . .
O5 N4 O4 117.8(4) . .
O6 N4 O4 118.3(4) . .
N1 C1 C2 121.6(4) . .
N1 C1 C6 116.2(3) . .
C2 C1 C6 122.1(4) . .
C1 C2 C3 119.2(4) . .
C1 C2 H2 120.4 . .
C3 C2 H2 120.4 . .
C4 C3 C2 119.2(4) . .
C4 C3 H3 120.4 . .
C2 C3 H3 120.4 . .
C3 C4 C5 119.3(4) . .
C3 C4 H4 120.4 . .
C5 C4 H4 120.4 . .
N1 C5 C4 121.6(4) . .
N1 C5 H5 119.2 . .
C4 C5 H5 119.2 . .
N2 C6 C1 120.7(4) . .
N2 C6 H6 119.6 . .
C1 C6 H6 119.6 . .
C8 C7 C12 119.9(4) . .
C8 C7 N2 123.3(4) . .
C12 C7 N2 116.7(4) . .
C9 C8 C7 119.7(4) . .
C9 C8 H8 120.1 . .
C7 C8 H8 120.1 . .
C8 C9 C10 122.1(4) . .
C8 C9 H9 119.0 . .
C10 C9 H9 119.0 . .
C9 C10 C11 117.2(4) . .
C9 C10 C13 121.5(4) . .
C11 C10 C13 121.3(4) . .
C12 C11 C10 122.0(4) . .
C12 C11 H11 119.0 . .
C10 C11 H11 119.0 . .
C11 C12 C7 119.0(4) . .
C11 C12 H12 120.5 . .
C7 C12 H12 120.5 . .
C10 C13 H131 109.5 . .
C10 C13 H132 109.5 . .
H131 C13 H132 109.5 . .
C10 C13 H133 109.5 . .
H131 C13 H133 109.5 . .
H132 C13 H133 109.5 . .

loop_
_geom_bond_atom_site_label_1
_geom_bond_atom_site_label_2
_geom_bond_distance
_geom_bond_site_symmetry_2
Hg1 O4 2.174(3) .
Hg1 N1 2.218(4) .
Hg1 N2 2.353(3) .
Hg1 O1 2.534(3) .
Hg1 O2 2.620(3) .
Hg1 O5 2.739(4) .
Hg1 O2 2.755(3) 4_566
Hg1 O3 2.913(3) 4_566
O1 N3 1.248(5) .
O2 N3 1.272(5) .
O3 N3 1.230(5) .
O4 N4 1.287(5) .
O5 N4 1.224(6) .
O6 N4 1.227(5) .
N1 C5 1.340(5) .
N1 C1 1.351(5) .
N2 C6 1.276(5) .
N2 C7 1.438(5) .
C1 C2 1.381(6) .
C1 C6 1.473(6) .
C2 C3 1.383(6) .
C2 H2 0.9500 .
C3 C4 1.371(6) .
C3 H3 0.9500 .
C4 C5 1.392(6) .
C4 H4 0.9500 .
C5 H5 0.9500 .
C6 H6 0.9500 .
C7 C8 1.386(6) .
C7 C12 1.398(6) .
C8 C9 1.377(6) .
C8 H8 0.9500 .
C9 C10 1.393(6) .
C9 H9 0.9500 .
C10 C11 1.394(6) .
C10 C13 1.502(6) .
C11 C12 1.386(6) .
C11 H11 0.9500 .
C12 H12 0.9500 .
C13 H131 0.9800 .
C13 H132 0.9800 .
C13 H133 0.9800 .

loop_
_geom_torsion_atom_site_label_1
_geom_torsion_atom_site_label_2
_geom_torsion_atom_site_label_3
_geom_torsion_atom_site_label_4
_geom_torsion
_geom_torsion_site_symmetry_1
_geom_torsion_site_symmetry_4
O4 Hg1 O1 N3 98.2(2) . .
N1 Hg1 O1 N3 -108.7(2) . .
N2 Hg1 O1 N3 -41.1(3) . .
O2 Hg1 O1 N3 0.2(2) . .
O5 Hg1 O1 N3 74.8(3) . .
O2 Hg1 O1 N3 171.8(2) 4_566 .
O3 Hg1 O1 N3 170.3(2) 4_566 .
O4 Hg1 O2 N3 -81.2(3) . .
N1 Hg1 O2 N3 75.7(3) . .
N2 Hg1 O2 N3 147.0(3) . .
O1 Hg1 O2 N3 -0.2(2) . .
O5 Hg1 O2 N3 -130.7(2) . .
O2 Hg1 O2 N3 -27.1(3) 4_566 .
O3 Hg1 O2 N3 -10.9(3) 4_566 .
O4 Hg1 O2 Hg1 167.1(3) . 4_565
N1 Hg1 O2 Hg1 -36.0(3) . 4_565
N2 Hg1 O2 Hg1 35.3(3) . 4_565
O1 Hg1 O2 Hg1 -111.9(3) . 4_565
O5 Hg1 O2 Hg1 117.6(3) . 4_565
O2 Hg1 O2 Hg1 -138.77(18) 4_566 4_565
O3 Hg1 O2 Hg1 -122.5(2) 4_566 4_565
N1 Hg1 O4 N4 125.4(3) . .
N2 Hg1 O4 N4 -24.7(3) . .
O1 Hg1 O4 N4 -158.9(3) . .
O2 Hg1 O4 N4 -109.9(3) . .
O5 Hg1 O4 N4 -1.9(3) . .
O2 Hg1 O4 N4 84.1(3) 4_566 .
O3 Hg1 O4 N4 130.5(3) 4_566 .
O4 Hg1 O5 N4 1.9(3) . .
N1 Hg1 O5 N4 -141.6(3) . .
N2 Hg1 O5 N4 165.1(3) . .
O1 Hg1 O5 N4 32.9(4) . .
O2 Hg1 O5 N4 82.5(3) . .
O2 Hg1 O5 N4 -80.8(3) 4_566 .
O3 Hg1 O5 N4 -45.1(3) 4_566 .
O4 Hg1 N1 C5 31.1(5) . .
N2 Hg1 N1 C5 -171.7(4) . .
O1 Hg1 N1 C5 -44.0(3) . .
O2 Hg1 N1 C5 -91.6(3) . .
O5 Hg1 N1 C5 131.8(3) . .
O2 Hg1 N1 C5 71.7(3) 4_566 .
O3 Hg1 N1 C5 26.2(3) 4_566 .
O4 Hg1 N1 C1 -150.8(3) . .
N2 Hg1 N1 C1 6.4(3) . .
O1 Hg1 N1 C1 134.1(3) . .
O2 Hg1 N1 C1 86.5(3) . .
O5 Hg1 N1 C1 -50.1(4) . .
O2 Hg1 N1 C1 -110.2(3) 4_566 .
O3 Hg1 N1 C1 -155.7(3) 4_566 .
O4 Hg1 N2 C6 157.7(3) . .
N1 Hg1 N2 C6 -8.2(3) . .
O1 Hg1 N2 C6 -83.1(3) . .
O2 Hg1 N2 C6 -113.4(3) . .
O5 Hg1 N2 C6 140.3(3) . .
O2 Hg1 N2 C6 64.8(3) 4_566 .
O3 Hg1 N2 C6 27.4(4) 4_566 .
O4 Hg1 N2 C7 -18.2(4) . .
N1 Hg1 N2 C7 175.9(4) . .
O1 Hg1 N2 C7 101.0(3) . .
O2 Hg1 N2 C7 70.7(3) . .
O5 Hg1 N2 C7 -35.6(3) . .
O2 Hg1 N2 C7 -111.1(3) 4_566 .
O3 Hg1 N2 C7 -148.5(3) 4_566 .
Hg1 O3 N3 O1 -153.5(3) 4_565 .
Hg1 O3 N3 O2 24.9(4) 4_565 .
Hg1 O1 N3 O3 178.1(3) . .
Hg1 O1 N3 O2 -0.3(4) . .
Hg1 O2 N3 O3 -178.1(3) . .
Hg1 O2 N3 O3 -26.6(4) 4_565 .
Hg1 O2 N3 O1 0.3(4) . .
Hg1 O2 N3 O1 151.8(3) 4_565 .
Hg1 O5 N4 O6 177.1(4) . .
Hg1 O5 N4 O4 -2.9(4) . .
Hg1 O4 N4 O5 3.8(5) . .
Hg1 O4 N4 O6 -176.2(3) . .
C5 N1 C1 C2 -1.9(6) . .
Hg1 N1 C1 C2 179.9(3) . .
C5 N1 C1 C6 174.0(4) . .
Hg1 N1 C1 C6 -4.2(5) . .
N1 C1 C2 C3 3.1(6) . .
C6 C1 C2 C3 -172.6(4) . .
C1 C2 C3 C4 -2.3(7) . .
C2 C3 C4 C5 0.5(7) . .
C1 N1 C5 C4 0.0(6) . .
Hg1 N1 C5 C4 178.1(3) . .
C3 C4 C5 N1 0.7(7) . .
C7 N2 C6 C1 -174.7(4) . .
Hg1 N2 C6 C1 9.2(5) . .
N1 C1 C6 N2 -4.0(6) . .
C2 C1 C6 N2 172.0(4) . .
C6 N2 C7 C8 -32.0(6) . .
Hg1 N2 C7 C8 143.6(3) . .
C6 N2 C7 C12 147.3(4) . .
Hg1 N2 C7 C12 -37.2(5) . .
C12 C7 C8 C9 0.3(6) . .
N2 C7 C8 C9 179.5(4) . .
C7 C8 C9 C10 -0.4(7) . .
C8 C9 C10 C11 0.1(7) . .
C8 C9 C10 C13 179.5(4) . .
C9 C10 C11 C12 0.5(7) . .
C13 C10 C11 C12 -178.9(4) . .
C10 C11 C12 C7 -0.6(7) . .
C8 C7 C12 C11 0.2(7) . .
N2 C7 C12 C11 -179.1(4) . .
